data_7020918
loop_
_publ_author_name
'\<St\<epni\<cka, Petr'
'C\'isa\<rov\'a, Ivana'

_publ_section_title
;
 Selective borane reduction of phosphinoferrocene carbaldehydes to
 phosphinoalcohol--borane adducts. The coordination behaviour of
 1-(diphenylphosphino)- 1&#x2032;-(methoxymethyl)ferrocene, a new
 ferrocene O,P-hybrid donor prepared from such an adduct
;
_journal_issue 10
_journal_name_full 'Dalton Transactions'
_journal_page_first 3373
_journal_paper_doi 10.1039/c2dt32511j
_journal_volume 42
_journal_year 2013
_chemical_formula_moiety 'C23 H24 B Fe O P'
_chemical_formula_sum 'C23 H24 B Fe O P'
_chemical_formula_weight 414.05
_chemical_name_systematic
;
[1'-(diphenylphosphino)ferrocenyl]methanol-borane (1/1)
;
_space_group_IT_number 14
_symmetry_cell_setting monoclinic
_symmetry_space_group_name_Hall '-P 2ybc'
_symmetry_space_group_name_H-M 'P 1 21/c 1'
_atom_sites_solution_hydrogens mixed
_atom_sites_solution_primary direct
_atom_sites_solution_secondary difmap
_audit_creation_method SHELXL-97
_cell_angle_alpha 90.00
_cell_angle_beta 99.6903(6)
_cell_angle_gamma 90.00
_cell_formula_units_Z 16
_cell_length_a 13.4231(2)
_cell_length_b 17.6047(2)
_cell_length_c 34.0211(4)
_cell_measurement_reflns_used 17811
_cell_measurement_temperature 150(2)
_cell_measurement_theta_max 27.10
_cell_measurement_theta_min 1.00
_cell_volume 7924.81(18)
_computing_cell_refinement 'HKL Scalepack (Otwinowski & Minor, 1997)'
_computing_data_collection 'Collect (Nonius BV, 1997-2000)'
_computing_data_reduction 'HKL Denzo and Scalepack (Otwinowski & Minor, 1997)'
_computing_molecular_graphics 'PLATON (Spek, 2007)'
_computing_publication_material 'PLATON (Spek, 2007)'
_computing_structure_refinement 'SHELXL-97 (Sheldrick, 1997)'
_computing_structure_solution 'SIR97 (Altomare et al., 1994)'
_diffrn_ambient_temperature 150(2)
_diffrn_detector_area_resol_mean 9.091
_diffrn_measured_fraction_theta_full 0.997
_diffrn_measured_fraction_theta_max 0.997
_diffrn_measurement_device_type KappaCCD
_diffrn_measurement_method '\w scans to fill the Ewald sphere'
_diffrn_radiation_monochromator 'horizontally mounted graphite crystal'
_diffrn_radiation_source 'fine-focus sealed tube'
_diffrn_radiation_type MoK\a
_diffrn_radiation_wavelength 0.71073
_diffrn_reflns_av_R_equivalents 0.066
_diffrn_reflns_av_sigmaI/netI 0.0472
_diffrn_reflns_limit_h_max 17
_diffrn_reflns_limit_h_min -17
_diffrn_reflns_limit_k_max 22
_diffrn_reflns_limit_k_min -22
_diffrn_reflns_limit_l_max 43
_diffrn_reflns_limit_l_min -43
_diffrn_reflns_number 118977
_diffrn_reflns_theta_full 27.12
_diffrn_reflns_theta_max 27.12
_diffrn_reflns_theta_min 1.54
_diffrn_standards_number 0
_exptl_absorpt_coefficient_mu 0.852
_exptl_absorpt_correction_type none
_exptl_crystal_colour yellow
_exptl_crystal_density_diffrn 1.388
_exptl_crystal_density_method 'not measured'
_exptl_crystal_description plate
_exptl_crystal_F_000 3456
_exptl_crystal_size_max 0.53
_exptl_crystal_size_mid 0.15
_exptl_crystal_size_min 0.10
_refine_diff_density_max 1.711
_refine_diff_density_min -0.481
_refine_diff_density_rms 0.083
_refine_ls_extinction_method none
_refine_ls_goodness_of_fit_ref 1.041
_refine_ls_hydrogen_treatment constr
_refine_ls_matrix_type full
_refine_ls_number_parameters 967
_refine_ls_number_reflns 17472
_refine_ls_number_restraints 0
_refine_ls_restrained_S_all 1.041
_refine_ls_R_factor_all 0.0885
_refine_ls_R_factor_gt 0.0506
_refine_ls_shift/su_max 0.002
_refine_ls_shift/su_mean 0.000
_refine_ls_structure_factor_coef Fsqd
_refine_ls_weighting_details 'calc w=1/[\s^2^(Fo^2^)+(0.0712P)^2^+3.5238P] where P=(Fo^2^+2Fc^2^)/3'
_refine_ls_weighting_scheme calc
_refine_ls_wR_factor_gt 0.1209
_refine_ls_wR_factor_ref 0.1405
_reflns_number_gt 11375
_reflns_number_total 17472
_reflns_threshold_expression >2sigma(I)
_cod_data_source_file c2dt32511j.txt
_cod_data_source_block ps235
_cod_depositor_comments
;
The following automatic conversions were performed:

'_atom_sites_solution_hydrogens' value 'geom + difmap' was changed to
'mixed'.

Automatic conversion script
Id: cif_fix_values 6452 2018-10-05 10:23:21Z andrius 
;
_cod_original_sg_symbol_H-M 'P 21/c'
_cod_database_code 7020918

loop_
_symmetry_equiv_pos_as_xyz
'x, y, z'
'-x, y+1/2, -z+1/2'
'-x, -y, -z'
'x, -y-1/2, z-1/2'

loop_
_atom_site_label
_atom_site_type_symbol
_atom_site_fract_x
_atom_site_fract_y
_atom_site_fract_z
_atom_site_U_iso_or_equiv
_atom_site_adp_type
_atom_site_occupancy
_atom_site_symmetry_multiplicity
_atom_site_calc_flag
_atom_site_refinement_flags
_atom_site_disorder_assembly
_atom_site_disorder_group
Fe1 Fe 1.00768(3) -0.03629(2) 0.202235(11) 0.02066(10) Uani 1 1 d . . .
P1 P 0.91712(5) 0.14528(4) 0.19404(2) 0.01885(15) Uani 1 1 d . . .
O1 O 1.23122(15) -0.02870(12) 0.31180(6) 0.0371(5) Uani 1 1 d . . .
H91 H 1.2390 0.0090 0.3348 0.045 Uiso 1 1 d R . .
B1 B 1.0018(2) 0.1817(2) 0.15817(10) 0.0288(7) Uani 1 1 d . . .
H1B H 0.9966 0.2456 0.1564 0.035 Uiso 1 1 d R . .
H2B H 0.9633 0.1596 0.1279 0.035 Uiso 1 1 d R . .
H3B H 1.0841 0.1596 0.1673 0.035 Uiso 1 1 d R . .
C101 C 0.89950(19) 0.04442(15) 0.19326(8) 0.0196(6) Uani 1 1 d . . .
C102 C 0.8952(2) -0.00161(16) 0.15846(8) 0.0267(6) Uani 1 1 d . . .
H102 H 0.9028 0.0155 0.1333 0.032 Uiso 1 1 calc R . .
C103 C 0.8776(2) -0.07759(17) 0.16888(9) 0.0333(7) Uani 1 1 d . . .
H103 H 0.8722 -0.1192 0.1518 0.040 Uiso 1 1 calc R . .
C104 C 0.8697(2) -0.07939(16) 0.21010(10) 0.0310(7) Uani 1 1 d . . .
H104 H 0.8576 -0.1223 0.2245 0.037 Uiso 1 1 calc R . .
C105 C 0.88335(19) -0.00439(15) 0.22541(9) 0.0240(6) Uani 1 1 d . . .
H105 H 0.8821 0.0105 0.2516 0.029 Uiso 1 1 calc R . .
C106 C 1.1301(2) -0.03926(15) 0.24745(8) 0.0235(6) Uani 1 1 d . . .
C107 C 1.14592(19) 0.01485(16) 0.21786(8) 0.0235(6) Uani 1 1 d . . .
H107 H 1.1580 0.0665 0.2221 0.028 Uiso 1 1 calc R . .
C108 C 1.1400(2) -0.02325(17) 0.18095(9) 0.0296(7) Uani 1 1 d . . .
H108 H 1.1469 -0.0010 0.1568 0.036 Uiso 1 1 calc R . .
C109 C 1.1219(2) -0.10081(17) 0.18720(9) 0.0300(7) Uani 1 1 d . . .
H109 H 1.1154 -0.1386 0.1679 0.036 Uiso 1 1 calc R . .
C110 C 1.1151(2) -0.11138(16) 0.22816(9) 0.0265(6) Uani 1 1 d . . .
H110 H 1.1031 -0.1571 0.2402 0.032 Uiso 1 1 calc R . .
C111 C 1.1299(2) -0.02208(17) 0.29038(8) 0.0278(6) Uani 1 1 d . . .
H11A H 1.1048 0.0290 0.2931 0.033 Uiso 1 1 calc R . .
H11C H 1.0859 -0.0574 0.3011 0.033 Uiso 1 1 calc R . .
C112 C 0.95968(19) 0.17245(14) 0.24554(8) 0.0195(6) Uani 1 1 d . . .
C113 C 1.0595(2) 0.19596(15) 0.25775(9) 0.0273(6) Uani 1 1 d . . .
H113 H 1.1034 0.1987 0.2393 0.033 Uiso 1 1 calc R . .
C114 C 1.0934(2) 0.21533(16) 0.29731(9) 0.0351(8) Uani 1 1 d . . .
H114 H 1.1601 0.2304 0.3054 0.042 Uiso 1 1 calc R . .
C115 C 1.0285(3) 0.21225(17) 0.32461(9) 0.0357(8) Uani 1 1 d . . .
H115 H 1.0517 0.2246 0.3511 0.043 Uiso 1 1 calc R . .
C116 C 0.9291(2) 0.19087(17) 0.31275(8) 0.0334(7) Uani 1 1 d . . .
H116 H 0.8850 0.1898 0.3311 0.040 Uiso 1 1 calc R . .
C117 C 0.8951(2) 0.17094(16) 0.27324(8) 0.0269(6) Uani 1 1 d . . .
H117 H 0.8281 0.1564 0.2653 0.032 Uiso 1 1 calc R . .
C118 C 0.78973(19) 0.18409(15) 0.18172(7) 0.0197(6) Uani 1 1 d . . .
C119 C 0.7769(2) 0.26280(15) 0.18132(8) 0.0257(6) Uani 1 1 d . . .
H119 H 0.8327 0.2943 0.1882 0.031 Uiso 1 1 calc R . .
C120 C 0.6813(2) 0.29455(17) 0.17079(8) 0.0305(7) Uani 1 1 d . . .
H120 H 0.6731 0.3470 0.1709 0.037 Uiso 1 1 calc R . .
C121 C 0.5986(2) 0.24783(17) 0.16019(8) 0.0304(7) Uani 1 1 d . . .
H121 H 0.5347 0.2689 0.1529 0.036 Uiso 1 1 calc R . .
C122 C 0.6106(2) 0.16933(17) 0.16040(8) 0.0278(6) Uani 1 1 d . . .
H122 H 0.5547 0.1380 0.1531 0.033 Uiso 1 1 calc R . .
C123 C 0.7056(2) 0.13775(16) 0.17142(8) 0.0246(6) Uani 1 1 d . . .
H123 H 0.7132 0.0852 0.1719 0.030 Uiso 1 1 calc R . .
Fe2 Fe 0.23724(3) 1.11252(2) 0.048483(12) 0.02612(11) Uani 1 1 d . A .
P2 P 0.32906(5) 0.93129(4) 0.05924(2) 0.02076(16) Uani 1 1 d . . .
O2A O 0.0607(3) 1.1183(2) -0.07171(11) 0.0459(10) Uiso 0.60 1 d P A 1
H92A H 0.0189 1.0866 -0.0676 0.055 Uiso 0.60 1 d PR A 1
O2B O 0.1567(5) 1.1424(4) -0.0590(2) 0.0589(18) Uiso 0.40 1 d P B 2
H92B H 0.1481 1.1323 -0.0829 0.088 Uiso 0.40 1 calc PR B 2
B2 B 0.2396(2) 0.8954(2) 0.09384(10) 0.0289(8) Uani 1 1 d . . .
H4B H 0.2502 0.8366 0.0942 0.035 Uiso 1 1 d R . .
H5B H 0.2842 0.9236 0.1250 0.035 Uiso 1 1 d R . .
H6B H 0.1553 0.9150 0.0827 0.035 Uiso 1 1 d R . .
C201 C 0.3463(2) 1.03212(16) 0.05982(9) 0.0260(6) Uani 1 1 d . . .
C202 C 0.3654(2) 1.08056(17) 0.02793(10) 0.0333(7) Uani 1 1 d . . .
H202 H 0.3701 1.0654 0.0021 0.040 Uiso 1 1 calc R . .
C203 C 0.3758(2) 1.15572(18) 0.04297(12) 0.0454(9) Uani 1 1 d . . .
H203 H 0.3882 1.1986 0.0286 0.054 Uiso 1 1 calc R . .
C204 C 0.3641(2) 1.15463(18) 0.08368(12) 0.0455(9) Uani 1 1 d . . .
H204 H 0.3677 1.1966 0.1005 0.055 Uiso 1 1 calc R . .
C205 C 0.3462(2) 1.07888(18) 0.09429(10) 0.0350(7) Uani 1 1 d . . .
H205 H 0.3361 1.0623 0.1193 0.042 Uiso 1 1 calc R . .
C206 C 0.1208(3) 1.11412(18) 0.00127(10) 0.0411(8) Uani 1 1 d . . .
C207 C 0.1329(3) 1.18739(18) 0.02029(10) 0.0408(8) Uani 1 1 d . A .
H207 H 0.1464 1.2328 0.0083 0.049 Uiso 1 1 calc R . .
C208 C 0.1205(2) 1.17799(19) 0.06051(10) 0.0393(8) Uani 1 1 d . . .
H208 H 0.1246 1.2163 0.0795 0.047 Uiso 1 1 calc R A .
C209 C 0.1010(2) 1.1005(2) 0.06693(10) 0.0407(8) Uani 1 1 d . A .
H209 H 0.0902 1.0790 0.0908 0.049 Uiso 1 1 calc R . .
C210 C 0.1008(2) 1.06112(18) 0.03049(10) 0.0356(8) Uani 1 1 d . A .
H210 H 0.0896 1.0094 0.0264 0.043 Uiso 1 1 calc R . .
C21A C 0.1470(4) 1.0970(4) -0.04130(17) 0.0393(12) Uiso 0.60 1 d P A 1
H21A H 0.2062 1.1257 -0.0452 0.047 Uiso 0.60 1 calc PR A 1
H21B H 0.1616 1.0434 -0.0436 0.047 Uiso 0.60 1 calc PR A 1
C21B C 0.1009(7) 1.0927(5) -0.0398(3) 0.0393(12) Uiso 0.40 1 d P B 2
H21C H 0.1216 1.0406 -0.0431 0.047 Uiso 0.40 1 calc PR B 2
H21D H 0.0294 1.0973 -0.0504 0.047 Uiso 0.40 1 calc PR B 2
C212 C 0.2913(2) 0.90412(15) 0.00751(8) 0.0221(6) Uani 1 1 d . . .
C213 C 0.1932(2) 0.87887(15) -0.00596(8) 0.0249(6) Uani 1 1 d . . .
H213 H 0.1470 0.8758 0.0115 0.030 Uiso 1 1 calc R . .
C214 C 0.1644(2) 0.85815(16) -0.04590(8) 0.0283(7) Uani 1 1 d . . .
H214 H 0.0990 0.8413 -0.0550 0.034 Uiso 1 1 calc R . .
C215 C 0.2325(2) 0.86263(16) -0.07173(8) 0.0305(7) Uani 1 1 d . . .
H215 H 0.2125 0.8496 -0.0984 0.037 Uiso 1 1 calc R . .
C216 C 0.3306(2) 0.88635(16) -0.05837(8) 0.0294(7) Uani 1 1 d . . .
H216 H 0.3768 0.8882 -0.0759 0.035 Uiso 1 1 calc R . .
C217 C 0.3600(2) 0.90721(16) -0.01901(8) 0.0266(6) Uani 1 1 d . . .
H217 H 0.4259 0.9234 -0.0101 0.032 Uiso 1 1 calc R . .
C218 C 0.4557(2) 0.89157(15) 0.07239(8) 0.0225(6) Uani 1 1 d . . .
C219 C 0.5401(2) 0.93703(16) 0.08328(8) 0.0257(6) Uani 1 1 d . . .
H219 H 0.5329 0.9895 0.0839 0.031 Uiso 1 1 calc R . .
C220 C 0.6355(2) 0.90473(18) 0.09335(9) 0.0315(7) Uani 1 1 d . . .
H220 H 0.6917 0.9356 0.1010 0.038 Uiso 1 1 calc R . .
C221 C 0.6468(2) 0.82677(18) 0.09202(9) 0.0341(7) Uani 1 1 d . . .
H221 H 0.7106 0.8051 0.0986 0.041 Uiso 1 1 calc R . .
C222 C 0.5626(2) 0.78085(18) 0.08090(9) 0.0350(7) Uani 1 1 d . . .
H222 H 0.5703 0.7284 0.0797 0.042 Uiso 1 1 calc R . .
C223 C 0.4672(2) 0.81276(16) 0.07151(8) 0.0281(6) Uani 1 1 d . . .
H223 H 0.4109 0.7817 0.0646 0.034 Uiso 1 1 calc R . .
Fe3 Fe 0.49341(3) 0.18823(2) 0.297418(11) 0.01992(10) Uani 1 1 d . C .
P3 P 0.58546(5) 0.00755(4) 0.31280(2) 0.01784(15) Uani 1 1 d . . .
O3A O 0.4025(3) 0.2087(2) 0.19086(13) 0.0370(10) Uiso 0.50 1 d P C 1
H93A H 0.3908 0.1965 0.1673 0.055 Uiso 0.50 1 calc PR C 1
O3B O 0.2994(4) 0.1813(3) 0.18068(14) 0.0510(13) Uiso 0.50 1 d P D 2
H93B H 0.2921 0.2275 0.1811 0.077 Uiso 0.50 1 calc PR D 2
B3 B 0.5111(2) -0.02260(19) 0.35358(9) 0.0263(7) Uani 1 1 d . . .
H7B H 0.5105 -0.0822 0.3543 0.032 Uiso 1 1 d R . .
H8B H 0.5596 -0.0005 0.3814 0.032 Uiso 1 1 d R . .
H9B H 0.4394 0.0032 0.3487 0.032 Uiso 1 1 d R . .
C301 C 0.60326(19) 0.10766(15) 0.30937(8) 0.0205(6) Uani 1 1 d . . .
C302 C 0.6161(2) 0.15117(16) 0.27490(9) 0.0267(6) Uani 1 1 d . . .
H302 H 0.6155 0.1320 0.2494 0.032 Uiso 1 1 calc R . .
C304 C 0.6255(2) 0.23402(17) 0.32781(9) 0.0326(7) Uani 1 1 d . . .
H304 H 0.6327 0.2783 0.3429 0.039 Uiso 1 1 calc R . .
C303 C 0.6300(2) 0.22876(16) 0.28655(10) 0.0311(7) Uani 1 1 d . . .
H303 H 0.6402 0.2690 0.2700 0.037 Uiso 1 1 calc R . .
C305 C 0.6082(2) 0.15961(16) 0.34217(9) 0.0271(6) Uani 1 1 d . . .
H305 H 0.6014 0.1471 0.3681 0.033 Uiso 1 1 calc R . .
C306 C 0.3680(2) 0.18477(17) 0.25328(9) 0.0345(7) Uani 1 1 d . . .
C307 C 0.3848(2) 0.26002(16) 0.26904(9) 0.0311(7) Uani 1 1 d . C .
H307 H 0.3960 0.3031 0.2546 0.037 Uiso 1 1 calc R . .
C308 C 0.3814(2) 0.25742(17) 0.31037(9) 0.0306(7) Uani 1 1 d . . .
H308 H 0.3896 0.2986 0.3277 0.037 Uiso 1 1 calc R C .
C309 C 0.3632(2) 0.18109(17) 0.32080(10) 0.0321(7) Uani 1 1 d . C .
H309 H 0.3579 0.1634 0.3461 0.039 Uiso 1 1 calc R . .
C310 C 0.3544(2) 0.13684(16) 0.28571(9) 0.0290(7) Uani 1 1 d . C .
H310 H 0.3419 0.0849 0.2841 0.035 Uiso 1 1 calc R . .
C31A C 0.3456(5) 0.1615(4) 0.21298(19) 0.0311(10) Uiso 0.50 1 d P C 1
H31A H 0.2739 0.1670 0.2030 0.037 Uiso 0.50 1 calc PR C 1
H31B H 0.3640 0.1087 0.2105 0.037 Uiso 0.50 1 calc PR C 1
C31B C 0.3849(5) 0.1599(4) 0.20955(19) 0.0311(10) Uiso 0.50 1 d P D 2
H31C H 0.4452 0.1842 0.2033 0.037 Uiso 0.50 1 calc PR D 2
H31D H 0.3945 0.1054 0.2088 0.037 Uiso 0.50 1 calc PR D 2
C312 C 0.53703(19) -0.02319(14) 0.26254(8) 0.0194(5) Uani 1 1 d . . .
C313 C 0.4371(2) -0.04724(15) 0.25201(8) 0.0235(6) Uani 1 1 d . . .
H313 H 0.3952 -0.0492 0.2711 0.028 Uiso 1 1 calc R . .
C314 C 0.4006(2) -0.06820(15) 0.21294(9) 0.0299(7) Uani 1 1 d . . .
H314 H 0.3339 -0.0840 0.2058 0.036 Uiso 1 1 calc R . .
C315 C 0.4636(2) -0.06563(16) 0.18446(8) 0.0319(7) Uani 1 1 d . . .
H315 H 0.4384 -0.0793 0.1583 0.038 Uiso 1 1 calc R . .
C316 C 0.5632(2) -0.04291(16) 0.19468(8) 0.0309(7) Uani 1 1 d . . .
H316 H 0.6052 -0.0416 0.1755 0.037 Uiso 1 1 calc R . .
C317 C 0.6000(2) -0.02207(15) 0.23380(8) 0.0233(6) Uani 1 1 d . . .
H317 H 0.6671 -0.0073 0.2409 0.028 Uiso 1 1 calc R . .
C318 C 0.7112(2) -0.03389(15) 0.32235(7) 0.0203(6) Uani 1 1 d . . .
C319 C 0.7983(2) 0.01018(16) 0.32816(8) 0.0226(6) Uani 1 1 d . . .
H319 H 0.7932 0.0629 0.3272 0.027 Uiso 1 1 calc R . .
C320 C 0.8927(2) -0.02371(17) 0.33543(8) 0.0292(7) Uani 1 1 d . . .
H320 H 0.9507 0.0061 0.3396 0.035 Uiso 1 1 calc R . .
C321 C 0.9002(2) -0.10229(17) 0.33650(8) 0.0294(7) Uani 1 1 d . . .
H321 H 0.9636 -0.1251 0.3412 0.035 Uiso 1 1 calc R . .
C322 C 0.8145(2) -0.14684(17) 0.33068(9) 0.0308(7) Uani 1 1 d . . .
H322 H 0.8202 -0.1995 0.3315 0.037 Uiso 1 1 calc R . .
C323 C 0.7198(2) -0.11300(15) 0.32358(8) 0.0259(6) Uani 1 1 d . . .
H323 H 0.6619 -0.1430 0.3197 0.031 Uiso 1 1 calc R . .
Fe4 Fe 0.74979(3) 0.38575(2) 0.048284(11) 0.02008(10) Uani 1 1 d . . .
P4 P 0.84006(5) 0.56741(4) 0.06124(2) 0.02004(16) Uani 1 1 d . . .
O4 O 0.51737(14) 0.39948(12) -0.05865(6) 0.0325(5) Uani 1 1 d . . .
H94 H 0.5044 0.4284 -0.0853 0.039 Uiso 1 1 d R . .
B4 B 0.7697(3) 0.59907(19) 0.10337(9) 0.0270(7) Uani 1 1 d . . .
H10B H 0.8234 0.5822 0.1302 0.032 Uiso 1 1 d R . .
H11B H 0.6923 0.5720 0.0982 0.032 Uiso 1 1 d R . .
H12B H 0.7680 0.6631 0.1021 0.032 Uiso 1 1 d R . .
C401 C 0.8581(2) 0.46713(15) 0.05872(8) 0.0220(6) Uani 1 1 d . . .
C402 C 0.87106(19) 0.42227(15) 0.02448(8) 0.0230(6) Uani 1 1 d . . .
H402 H 0.8698 0.4403 -0.0013 0.028 Uiso 1 1 calc R . .
C403 C 0.8861(2) 0.34589(17) 0.03706(9) 0.0285(7) Uani 1 1 d . . .
H403 H 0.8964 0.3051 0.0209 0.034 Uiso 1 1 calc R . .
C404 C 0.8828(2) 0.34197(17) 0.07872(9) 0.0294(7) Uani 1 1 d . . .
H404 H 0.8908 0.2983 0.0943 0.035 Uiso 1 1 calc R . .
C405 C 0.8651(2) 0.41622(16) 0.09212(8) 0.0260(6) Uani 1 1 d . . .
H405 H 0.8591 0.4297 0.1180 0.031 Uiso 1 1 calc R . .
C406 C 0.62333(19) 0.38766(15) 0.00460(8) 0.0218(6) Uani 1 1 d . . .
C407 C 0.6409(2) 0.31294(15) 0.02099(8) 0.0234(6) Uani 1 1 d . . .
H407 H 0.6517 0.2694 0.0068 0.028 Uiso 1 1 calc R . .
C408 C 0.6391(2) 0.31677(16) 0.06274(8) 0.0266(6) Uani 1 1 d . . .
H408 H 0.6485 0.2763 0.0805 0.032 Uiso 1 1 calc R . .
C409 C 0.6203(2) 0.39323(16) 0.07233(8) 0.0265(6) Uani 1 1 d . . .
H409 H 0.6156 0.4117 0.0976 0.032 Uiso 1 1 calc R . .
C410 C 0.6102(2) 0.43683(16) 0.03676(8) 0.0243(6) Uani 1 1 d . . .
H410 H 0.5971 0.4887 0.0347 0.029 Uiso 1 1 calc R . .
C411 C 0.6189(2) 0.41021(17) -0.03803(8) 0.0277(6) Uani 1 1 d . . .
H41A H 0.6384 0.4630 -0.0396 0.033 Uiso 1 1 calc R . .
H41B H 0.6652 0.3793 -0.0502 0.033 Uiso 1 1 calc R . .
C412 C 0.7841(2) 0.59764(15) 0.01134(8) 0.0217(6) Uani 1 1 d . . .
C413 C 0.6839(2) 0.62062(15) 0.00357(9) 0.0257(6) Uani 1 1 d . . .
H413 H 0.6462 0.6231 0.0241 0.031 Uiso 1 1 calc R . .
C414 C 0.6400(2) 0.64000(16) -0.03507(9) 0.0329(7) Uani 1 1 d . . .
H414 H 0.5728 0.6553 -0.0403 0.039 Uiso 1 1 calc R . .
C415 C 0.6953(2) 0.63667(16) -0.06560(9) 0.0354(8) Uani 1 1 d . . .
H415 H 0.6651 0.6488 -0.0915 0.042 Uiso 1 1 calc R . .
C416 C 0.7966(2) 0.61511(17) -0.05785(9) 0.0340(7) Uani 1 1 d . . .
H416 H 0.8342 0.6135 -0.0784 0.041 Uiso 1 1 calc R . .
C417 C 0.8408(2) 0.59611(16) -0.01959(8) 0.0265(6) Uani 1 1 d . . .
H417 H 0.9085 0.5822 -0.0143 0.032 Uiso 1 1 calc R . .
C418 C 0.9662(2) 0.60785(15) 0.06843(8) 0.0215(6) Uani 1 1 d . . .
C419 C 0.9757(2) 0.68690(16) 0.06821(8) 0.0266(6) Uani 1 1 d . . .
H419 H 0.9183 0.7173 0.0635 0.032 Uiso 1 1 calc R . .
C420 C 1.0709(2) 0.72005(17) 0.07511(9) 0.0314(7) Uani 1 1 d . . .
H420 H 1.0772 0.7726 0.0748 0.038 Uiso 1 1 calc R . .
C421 C 1.1570(2) 0.67454(17) 0.08246(8) 0.0295(7) Uani 1 1 d . . .
H421 H 1.2208 0.6968 0.0870 0.035 Uiso 1 1 calc R . .
C422 C 1.1477(2) 0.59660(17) 0.08307(8) 0.0274(6) Uani 1 1 d . . .
H422 H 1.2052 0.5663 0.0882 0.033 Uiso 1 1 calc R . .
C423 C 1.0526(2) 0.56315(16) 0.07606(8) 0.0231(6) Uani 1 1 d . . .
H423 H 1.0468 0.5105 0.0765 0.028 Uiso 1 1 calc R . .

loop_
_atom_site_aniso_label
_atom_site_aniso_U_11
_atom_site_aniso_U_22
_atom_site_aniso_U_33
_atom_site_aniso_U_23
_atom_site_aniso_U_13
_atom_site_aniso_U_12
Fe1 0.0198(2) 0.0195(2) 0.0218(2) -0.00104(16) 0.00111(16) 0.00238(16)
P1 0.0175(3) 0.0197(3) 0.0189(3) 0.0007(3) 0.0017(3) 0.0004(3)
O1 0.0331(12) 0.0435(13) 0.0308(12) -0.0079(10) -0.0060(10) 0.0061(10)
B1 0.0256(17) 0.0335(19) 0.0289(18) 0.0072(15) 0.0090(14) -0.0003(14)
C101 0.0161(13) 0.0197(13) 0.0220(14) -0.0010(11) 0.0004(11) 0.0027(10)
C102 0.0257(15) 0.0282(15) 0.0232(15) -0.0068(12) -0.0047(12) 0.0045(12)
C103 0.0261(16) 0.0262(16) 0.0427(19) -0.0097(14) -0.0083(14) 0.0011(13)
C104 0.0213(15) 0.0216(15) 0.050(2) 0.0010(14) 0.0056(14) -0.0020(12)
C105 0.0172(13) 0.0251(14) 0.0301(15) 0.0018(12) 0.0050(12) -0.0002(11)
C106 0.0186(14) 0.0259(15) 0.0251(14) -0.0007(12) 0.0014(11) 0.0035(11)
C107 0.0159(13) 0.0257(14) 0.0289(15) 0.0027(12) 0.0039(11) 0.0005(11)
C108 0.0256(15) 0.0372(17) 0.0278(15) 0.0049(13) 0.0093(13) 0.0071(13)
C109 0.0274(16) 0.0289(16) 0.0334(17) -0.0047(13) 0.0036(13) 0.0082(13)
C110 0.0246(15) 0.0225(15) 0.0312(16) 0.0003(12) 0.0015(12) 0.0048(12)
C111 0.0264(15) 0.0316(16) 0.0243(15) -0.0024(12) 0.0015(12) 0.0053(12)
C112 0.0207(13) 0.0161(13) 0.0201(13) -0.0001(10) -0.0009(11) 0.0006(10)
C113 0.0231(15) 0.0236(14) 0.0340(16) -0.0023(12) 0.0007(13) 0.0023(12)
C114 0.0287(16) 0.0280(16) 0.0420(19) -0.0055(14) -0.0125(15) 0.0006(13)
C115 0.053(2) 0.0279(16) 0.0210(15) -0.0023(13) -0.0094(15) -0.0018(15)
C116 0.050(2) 0.0297(16) 0.0213(15) 0.0018(13) 0.0075(14) -0.0063(15)
C117 0.0297(16) 0.0259(15) 0.0244(15) -0.0013(12) 0.0026(13) -0.0059(12)
C118 0.0210(14) 0.0232(14) 0.0145(13) -0.0003(11) 0.0019(11) 0.0027(11)
C119 0.0278(15) 0.0218(14) 0.0260(15) 0.0003(12) -0.0001(12) -0.0015(12)
C120 0.0335(17) 0.0253(15) 0.0312(16) 0.0016(13) 0.0009(13) 0.0092(13)
C121 0.0256(15) 0.0390(17) 0.0262(15) 0.0049(13) 0.0030(12) 0.0127(14)
C122 0.0224(15) 0.0331(16) 0.0269(15) 0.0003(13) 0.0013(12) 0.0014(12)
C123 0.0252(15) 0.0244(15) 0.0237(14) 0.0014(12) 0.0027(12) 0.0000(12)
Fe2 0.0248(2) 0.0232(2) 0.0299(2) -0.00253(17) 0.00336(18) 0.00260(17)
P2 0.0195(4) 0.0220(4) 0.0203(4) -0.0022(3) 0.0020(3) -0.0018(3)
B2 0.0266(18) 0.0345(19) 0.0260(17) 0.0022(14) 0.0052(14) -0.0080(15)
C201 0.0212(14) 0.0235(15) 0.0323(16) -0.0035(12) 0.0022(12) -0.0008(12)
C202 0.0260(16) 0.0249(15) 0.052(2) 0.0007(14) 0.0169(15) 0.0010(13)
C203 0.0327(19) 0.0236(16) 0.082(3) 0.0009(18) 0.0162(19) -0.0057(14)
C204 0.0322(18) 0.0272(17) 0.072(3) -0.0192(17) -0.0067(17) 0.0008(14)
C205 0.0271(16) 0.0362(18) 0.0374(18) -0.0115(14) -0.0065(14) 0.0052(14)
C206 0.045(2) 0.0349(18) 0.0375(19) -0.0005(15) -0.0102(16) 0.0080(15)
C207 0.048(2) 0.0263(17) 0.045(2) 0.0039(15) -0.0025(16) 0.0100(15)
C208 0.0313(17) 0.043(2) 0.043(2) -0.0069(16) 0.0073(15) 0.0150(15)
C209 0.0281(17) 0.051(2) 0.044(2) 0.0064(17) 0.0102(15) 0.0090(15)
C210 0.0225(16) 0.0325(17) 0.048(2) 0.0027(15) -0.0045(14) 0.0009(13)
C212 0.0250(15) 0.0188(13) 0.0219(14) -0.0013(11) 0.0024(12) -0.0005(11)
C213 0.0210(14) 0.0257(15) 0.0277(15) -0.0018(12) 0.0033(12) 0.0002(12)
C214 0.0229(15) 0.0297(16) 0.0296(16) -0.0040(13) -0.0036(12) 0.0011(12)
C215 0.0386(18) 0.0305(16) 0.0207(14) -0.0033(12) -0.0002(13) 0.0023(13)
C216 0.0376(18) 0.0296(16) 0.0217(15) -0.0012(12) 0.0071(13) -0.0031(13)
C217 0.0257(15) 0.0262(15) 0.0282(15) -0.0005(12) 0.0053(12) -0.0041(12)
C218 0.0250(15) 0.0246(14) 0.0177(13) 0.0003(11) 0.0030(11) -0.0004(12)
C219 0.0272(15) 0.0256(15) 0.0247(15) 0.0000(12) 0.0057(12) -0.0010(12)
C220 0.0254(16) 0.0372(17) 0.0317(16) 0.0004(14) 0.0040(13) -0.0017(13)
C221 0.0274(16) 0.0410(18) 0.0334(17) 0.0038(14) 0.0039(13) 0.0102(14)
C222 0.0418(19) 0.0285(17) 0.0339(17) -0.0001(13) 0.0040(15) 0.0064(14)
C223 0.0271(16) 0.0270(15) 0.0289(16) -0.0027(12) 0.0012(13) -0.0017(12)
Fe3 0.0214(2) 0.01812(19) 0.0204(2) 0.00071(15) 0.00378(16) 0.00127(16)
P3 0.0178(3) 0.0183(3) 0.0173(3) -0.0004(3) 0.0026(3) 0.0000(3)
B3 0.0279(17) 0.0267(17) 0.0260(17) 0.0038(14) 0.0098(14) 0.0025(14)
C301 0.0186(13) 0.0195(13) 0.0232(14) -0.0040(11) 0.0026(11) 0.0005(11)
C302 0.0248(15) 0.0244(15) 0.0333(16) 0.0001(12) 0.0122(13) 0.0005(12)
C304 0.0283(16) 0.0242(15) 0.0416(18) -0.0060(14) -0.0046(14) -0.0022(13)
C303 0.0248(15) 0.0228(15) 0.0481(19) 0.0045(14) 0.0131(14) -0.0024(12)
C305 0.0273(15) 0.0244(15) 0.0269(15) -0.0034(12) -0.0038(12) 0.0025(12)
C306 0.0375(18) 0.0289(16) 0.0316(17) 0.0020(13) -0.0095(14) 0.0045(13)
C307 0.0345(17) 0.0213(15) 0.0364(17) 0.0062(13) 0.0031(14) 0.0036(13)
C308 0.0293(16) 0.0249(15) 0.0390(17) -0.0034(13) 0.0097(14) 0.0086(13)
C309 0.0266(16) 0.0311(16) 0.0420(18) 0.0031(14) 0.0153(14) 0.0048(13)
C310 0.0217(15) 0.0232(15) 0.0411(18) 0.0040(13) 0.0021(13) 0.0024(12)
C312 0.0214(14) 0.0162(13) 0.0198(13) 0.0016(10) 0.0014(11) 0.0027(10)
C313 0.0203(14) 0.0205(14) 0.0296(15) -0.0004(12) 0.0038(12) -0.0001(11)
C314 0.0263(16) 0.0214(15) 0.0373(17) -0.0001(13) -0.0077(13) -0.0020(12)
C315 0.0439(19) 0.0258(15) 0.0211(15) -0.0059(12) -0.0085(13) 0.0028(14)
C316 0.0412(18) 0.0298(16) 0.0216(15) -0.0043(12) 0.0049(13) -0.0060(14)
C317 0.0228(14) 0.0248(14) 0.0221(14) -0.0017(11) 0.0034(11) -0.0024(11)
C318 0.0224(14) 0.0219(14) 0.0163(13) -0.0001(11) 0.0027(11) 0.0020(11)
C319 0.0232(14) 0.0225(14) 0.0217(14) -0.0007(11) 0.0026(11) -0.0006(11)
C320 0.0207(15) 0.0364(17) 0.0301(16) -0.0008(13) 0.0034(12) -0.0032(13)
C321 0.0227(15) 0.0331(16) 0.0311(16) -0.0011(13) 0.0010(13) 0.0100(13)
C322 0.0307(17) 0.0240(15) 0.0363(17) 0.0004(13) 0.0012(14) 0.0061(13)
C323 0.0258(15) 0.0213(14) 0.0293(15) -0.0028(12) 0.0008(12) 0.0009(12)
Fe4 0.0208(2) 0.0198(2) 0.0194(2) -0.00077(15) 0.00258(16) -0.00059(16)
P4 0.0197(4) 0.0217(4) 0.0187(3) -0.0006(3) 0.0030(3) -0.0011(3)
O4 0.0249(11) 0.0408(12) 0.0292(11) 0.0053(9) -0.0031(9) -0.0044(9)
B4 0.0307(18) 0.0275(17) 0.0243(17) -0.0036(14) 0.0090(14) -0.0012(14)
C401 0.0188(14) 0.0226(14) 0.0239(14) 0.0007(11) 0.0016(11) 0.0008(11)
C402 0.0196(14) 0.0246(14) 0.0255(14) -0.0027(12) 0.0056(12) -0.0016(11)
C403 0.0213(15) 0.0278(15) 0.0350(17) -0.0061(13) 0.0011(13) 0.0017(12)
C404 0.0254(15) 0.0266(15) 0.0329(16) 0.0020(13) -0.0047(13) 0.0026(12)
C405 0.0271(15) 0.0277(15) 0.0206(14) -0.0010(12) -0.0030(12) -0.0011(12)
C406 0.0168(13) 0.0240(14) 0.0242(14) -0.0012(11) 0.0017(11) -0.0013(11)
C407 0.0232(14) 0.0190(14) 0.0269(15) -0.0026(11) 0.0015(12) -0.0023(11)
C408 0.0259(15) 0.0274(15) 0.0269(15) 0.0038(12) 0.0057(12) -0.0047(12)
C409 0.0230(15) 0.0324(16) 0.0244(15) -0.0031(12) 0.0048(12) -0.0023(12)
C410 0.0194(14) 0.0225(14) 0.0301(15) -0.0023(12) 0.0020(12) 0.0007(11)
C411 0.0256(15) 0.0312(16) 0.0257(15) 0.0012(12) 0.0027(12) -0.0041(12)
C412 0.0236(14) 0.0191(13) 0.0207(14) 0.0012(11) -0.0011(11) -0.0014(11)
C413 0.0218(14) 0.0200(14) 0.0348(16) 0.0021(12) 0.0033(12) -0.0014(11)
C414 0.0263(16) 0.0231(15) 0.0440(19) 0.0044(13) -0.0091(14) -0.0001(12)
C415 0.048(2) 0.0262(16) 0.0270(16) 0.0017(13) -0.0087(15) -0.0009(14)
C416 0.049(2) 0.0291(16) 0.0231(15) 0.0020(13) 0.0042(14) 0.0043(14)
C417 0.0275(15) 0.0267(15) 0.0252(15) 0.0023(12) 0.0045(12) 0.0032(12)
C418 0.0204(14) 0.0259(14) 0.0177(13) 0.0010(11) 0.0022(11) -0.0021(11)
C419 0.0242(15) 0.0281(15) 0.0267(15) 0.0007(12) 0.0018(12) -0.0011(12)
C420 0.0349(17) 0.0253(16) 0.0328(16) 0.0000(13) 0.0021(14) -0.0049(13)
C421 0.0201(15) 0.0366(17) 0.0312(16) 0.0004(13) 0.0022(12) -0.0071(13)
C422 0.0199(14) 0.0361(17) 0.0258(15) 0.0013(13) 0.0027(12) 0.0011(12)
C423 0.0248(15) 0.0235(14) 0.0214(14) 0.0004(11) 0.0048(12) -0.0032(12)

loop_
_atom_type_symbol
_atom_type_description
_atom_type_scat_dispersion_real
_atom_type_scat_dispersion_imag
_atom_type_scat_source
C C 0.0033 0.0016 'International Tables Vol C Tables 4.2.6.8 and 6.1.1.4'
H H 0.0000 0.0000 'International Tables Vol C Tables 4.2.6.8 and 6.1.1.4'
P P 0.1023 0.0942 'International Tables Vol C Tables 4.2.6.8 and 6.1.1.4'
Fe Fe 0.3463 0.8444 'International Tables Vol C Tables 4.2.6.8 and 6.1.1.4'
O O 0.0106 0.0060 'International Tables Vol C Tables 4.2.6.8 and 6.1.1.4'
B B 0.0013 0.0007 'International Tables Vol C Tables 4.2.6.8 and 6.1.1.4'

loop_
_geom_angle_atom_site_label_1
_geom_angle_atom_site_label_2
_geom_angle_atom_site_label_3
_geom_angle
C101 Fe1 C102 41.33(10)
C101 Fe1 C109 154.91(11)
C102 Fe1 C109 118.75(12)
C101 Fe1 C108 120.95(11)
C102 Fe1 C108 106.88(12)
C109 Fe1 C108 40.40(11)
C101 Fe1 C105 41.43(10)
C102 Fe1 C105 69.20(11)
C109 Fe1 C105 161.34(12)
C108 Fe1 C105 157.41(12)
C101 Fe1 C110 163.41(11)
C102 Fe1 C110 153.59(11)
C109 Fe1 C110 40.80(11)
C108 Fe1 C110 68.45(12)
C105 Fe1 C110 125.09(11)
C101 Fe1 C103 69.00(11)
C102 Fe1 C103 40.58(11)
C109 Fe1 C103 105.64(12)
C108 Fe1 C103 123.70(13)
C105 Fe1 C103 68.63(12)
C110 Fe1 C103 118.89(12)
C101 Fe1 C107 109.08(11)
C102 Fe1 C107 125.97(11)
C109 Fe1 C107 67.93(11)
C108 Fe1 C107 40.44(11)
C105 Fe1 C107 122.83(11)
C110 Fe1 C107 68.29(11)
C103 Fe1 C107 161.62(12)
C101 Fe1 C106 126.59(10)
C102 Fe1 C106 163.84(11)
C109 Fe1 C106 68.50(11)
C108 Fe1 C106 68.54(11)
C105 Fe1 C106 108.72(11)
C110 Fe1 C106 40.78(10)
C103 Fe1 C106 154.90(12)
C107 Fe1 C106 40.71(10)
C101 Fe1 C104 68.85(11)
C102 Fe1 C104 68.41(12)
C109 Fe1 C104 123.86(12)
C108 Fe1 C104 160.51(12)
C105 Fe1 C104 40.50(11)
C110 Fe1 C104 106.88(12)
C103 Fe1 C104 40.57(12)
C107 Fe1 C104 157.24(12)
C106 Fe1 C104 121.12(12)
C101 P1 C112 107.18(12)
C101 P1 C118 104.58(12)
C112 P1 C118 104.72(12)
C101 P1 B1 114.43(14)
C112 P1 B1 113.80(14)
C118 P1 B1 111.29(13)
C111 O1 H91 107.6
P1 B1 H1B 109.2
P1 B1 H2B 103.5
H1B B1 H2B 106.1
P1 B1 H3B 111.0
H1B B1 H3B 113.2
H2B B1 H3B 113.2
C102 C101 C105 107.6(2)
C102 C101 P1 124.2(2)
C105 C101 P1 128.2(2)
C102 C101 Fe1 69.72(15)
C105 C101 Fe1 70.15(15)
P1 C101 Fe1 127.30(14)
C103 C102 C101 108.3(3)
C103 C102 Fe1 70.50(16)
C101 C102 Fe1 68.95(15)
C103 C102 H102 125.8
C101 C102 H102 125.8
Fe1 C102 H102 126.3
C102 C103 C104 108.1(3)
C102 C103 Fe1 68.92(16)
C104 C103 Fe1 70.16(16)
C102 C103 H103 125.9
C104 C103 H103 125.9
Fe1 C103 H103 126.6
C105 C104 C103 108.3(3)
C105 C104 Fe1 69.00(16)
C103 C104 Fe1 69.27(16)
C105 C104 H104 125.9
C103 C104 H104 125.9
Fe1 C104 H104 127.4
C104 C105 C101 107.7(3)
C104 C105 Fe1 70.49(16)
C101 C105 Fe1 68.42(15)
C104 C105 H105 126.2
C101 C105 H105 126.2
Fe1 C105 H105 126.5
C107 C106 C110 107.2(2)
C107 C106 C111 125.5(3)
C110 C106 C111 127.4(3)
C107 C106 Fe1 69.52(15)
C110 C106 Fe1 69.23(15)
C111 C106 Fe1 126.48(19)
C108 C107 C106 108.5(2)
C108 C107 Fe1 69.42(16)
C106 C107 Fe1 69.77(15)
C108 C107 H107 125.8
C106 C107 H107 125.8
Fe1 C107 H107 126.6
C109 C108 C107 108.1(3)
C109 C108 Fe1 69.80(17)
C107 C108 Fe1 70.14(16)
C109 C108 H108 125.9
C107 C108 H108 125.9
Fe1 C108 H108 125.7
C108 C109 C110 108.4(3)
C108 C109 Fe1 69.81(16)
C110 C109 Fe1 69.72(16)
C108 C109 H109 125.8
C110 C109 H109 125.8
Fe1 C109 H109 126.2
C109 C110 C106 107.8(3)
C109 C110 Fe1 69.48(16)
C106 C110 Fe1 69.98(15)
C109 C110 H110 126.1
C106 C110 H110 126.1
Fe1 C110 H110 126.0
O1 C111 C106 108.8(2)
O1 C111 H11A 109.9
C106 C111 H11A 109.9
O1 C111 H11C 109.9
C106 C111 H11C 109.9
H11A C111 H11C 108.3
C117 C112 C113 118.9(2)
C117 C112 P1 121.4(2)
C113 C112 P1 119.7(2)
C114 C113 C112 120.2(3)
C114 C113 H113 119.9
C112 C113 H113 119.9
C115 C114 C113 120.2(3)
C115 C114 H114 119.9
C113 C114 H114 119.9
C114 C115 C116 120.3(3)
C114 C115 H115 119.9
C116 C115 H115 119.9
C115 C116 C117 119.7(3)
C115 C116 H116 120.1
C117 C116 H116 120.1
C112 C117 C116 120.8(3)
C112 C117 H117 119.6
C116 C117 H117 119.6
C123 C118 C119 119.1(2)
C123 C118 P1 121.9(2)
C119 C118 P1 118.9(2)
C120 C119 C118 120.6(3)
C120 C119 H119 119.7
C118 C119 H119 119.7
C121 C120 C119 119.6(3)
C121 C120 H120 120.2
C119 C120 H120 120.2
C120 C121 C122 120.3(3)
C120 C121 H121 119.9
C122 C121 H121 119.9
C123 C122 C121 120.0(3)
C123 C122 H122 120.0
C121 C122 H122 120.0
C122 C123 C118 120.4(3)
C122 C123 H123 119.8
C118 C123 H123 119.8
C201 Fe2 C205 41.29(11)
C201 Fe2 C208 155.60(13)
C205 Fe2 C208 119.17(13)
C201 Fe2 C207 163.17(13)
C205 Fe2 C207 153.46(13)
C208 Fe2 C207 40.58(13)
C201 Fe2 C210 109.27(12)
C205 Fe2 C210 126.34(13)
C208 Fe2 C210 68.32(13)
C207 Fe2 C210 68.63(13)
C201 Fe2 C202 41.36(12)
C205 Fe2 C202 69.15(13)
C208 Fe2 C202 160.65(13)
C207 Fe2 C202 124.61(14)
C210 Fe2 C202 122.67(13)
C201 Fe2 C209 121.63(13)
C205 Fe2 C209 107.43(14)
C208 Fe2 C209 40.52(13)
C207 Fe2 C209 68.44(14)
C210 Fe2 C209 40.69(13)
C202 Fe2 C209 157.86(13)
C201 Fe2 C206 126.26(12)
C205 Fe2 C206 163.84(13)
C208 Fe2 C206 68.82(13)
C207 Fe2 C206 41.28(12)
C210 Fe2 C206 40.72(13)
C202 Fe2 C206 108.14(14)
C209 Fe2 C206 68.73(14)
C201 Fe2 C203 68.81(12)
C205 Fe2 C203 68.39(14)
C208 Fe2 C203 123.27(14)
C207 Fe2 C203 106.22(14)
C210 Fe2 C203 156.92(15)
C202 Fe2 C203 40.55(12)
C209 Fe2 C203 160.29(14)
C206 Fe2 C203 120.61(15)
C201 Fe2 C204 68.82(12)
C205 Fe2 C204 40.45(13)
C208 Fe2 C204 105.62(14)
C207 Fe2 C204 118.56(13)
C210 Fe2 C204 161.97(15)
C202 Fe2 C204 68.56(14)
C209 Fe2 C204 123.88(15)
C206 Fe2 C204 154.78(14)
C203 Fe2 C204 40.57(14)
C201 P2 C212 106.67(13)
C201 P2 C218 105.34(13)
C212 P2 C218 103.54(12)
C201 P2 B2 114.31(15)
C212 P2 B2 113.95(14)
C218 P2 B2 112.10(14)
C21A O2A H92A 100.8
C21B O2B H92B 109.5
P2 B2 H4B 103.5
P2 B2 H5B 97.5
H4B B2 H5B 110.2
P2 B2 H6B 111.6
H4B B2 H6B 114.5
H5B B2 H6B 117.4
C205 C201 C202 107.6(3)
C205 C201 P2 124.1(2)
C202 C201 P2 128.3(2)
C205 C201 Fe2 69.79(16)
C202 C201 Fe2 69.91(16)
P2 C201 Fe2 127.10(15)
C203 C202 C201 107.5(3)
C203 C202 Fe2 69.93(18)
C201 C202 Fe2 68.73(16)
C203 C202 H202 126.2
C201 C202 H202 126.2
Fe2 C202 H202 126.7
C202 C203 C204 108.6(3)
C202 C203 Fe2 69.52(17)
C204 C203 Fe2 69.78(19)
C202 C203 H203 125.7
C204 C203 H203 125.7
Fe2 C203 H203 126.6
C205 C204 C203 108.3(3)
C205 C204 Fe2 69.34(17)
C203 C204 Fe2 69.65(19)
C205 C204 H204 125.9
C203 C204 H204 125.9
Fe2 C204 H204 126.7
C204 C205 C201 108.0(3)
C204 C205 Fe2 70.20(19)
C201 C205 Fe2 68.92(17)
C204 C205 H205 126.0
C201 C205 H205 126.0
Fe2 C205 H205 126.5
C210 C206 C21B 119.0(5)
C210 C206 C207 107.1(3)
C21B C206 C207 131.6(5)
C210 C206 C21A 127.9(4)
C207 C206 C21A 124.0(4)
C210 C206 Fe2 69.56(17)
C21B C206 Fe2 139.3(4)
C207 C206 Fe2 69.26(18)
C21A C206 Fe2 117.4(3)
C208 C207 C206 107.9(3)
C208 C207 Fe2 69.70(18)
C206 C207 Fe2 69.46(17)
C208 C207 H207 126.1
C206 C207 H207 126.1
Fe2 C207 H207 126.4
C209 C208 C207 108.5(3)
C209 C208 Fe2 69.79(18)
C207 C208 Fe2 69.72(18)
C209 C208 H208 125.7
C207 C208 H208 125.7
Fe2 C208 H208 126.3
C208 C209 C210 108.0(3)
C208 C209 Fe2 69.69(19)
C210 C209 Fe2 69.64(18)
C208 C209 H209 126.0
C210 C209 H209 126.0
Fe2 C209 H209 126.2
C209 C210 C206 108.5(3)
C209 C210 Fe2 69.67(18)
C206 C210 Fe2 69.72(18)
C209 C210 H210 125.7
C206 C210 H210 125.7
Fe2 C210 H210 126.5
O2A C21A C206 109.2(4)
O2A C21A H21A 109.8
C206 C21A H21A 109.8
O2A C21A H21B 109.8
C206 C21A H21B 109.8
H21A C21A H21B 108.3
O2B C21B C206 105.5(7)
O2B C21B H92A 99.5
C206 C21B H92A 135.6
O2B C21B H21C 110.6
C206 C21B H21C 110.6
H92A C21B H21C 93.5
O2B C21B H21D 110.6
C206 C21B H21D 110.6
H21C C21B H21D 108.8
C213 C212 C217 119.4(3)
C213 C212 P2 119.9(2)
C217 C212 P2 120.7(2)
C212 C213 C214 119.6(3)
C212 C213 H213 120.2
C214 C213 H213 120.2
C215 C214 C213 120.2(3)
C215 C214 H214 119.9
C213 C214 H214 119.9
C214 C215 C216 120.4(3)
C214 C215 H215 119.8
C216 C215 H215 119.8
C217 C216 C215 120.0(3)
C217 C216 H216 120.0
C215 C216 H216 120.0
C216 C217 C212 120.3(3)
C216 C217 H217 119.8
C212 C217 H217 119.8
C219 C218 C223 119.4(3)
C219 C218 P2 122.1(2)
C223 C218 P2 118.5(2)
C218 C219 C220 120.5(3)
C218 C219 H219 119.7
C220 C219 H219 119.7
C221 C220 C219 119.9(3)
C221 C220 H220 120.0
C219 C220 H220 120.0
C220 C221 C222 119.9(3)
C220 C221 H221 120.1
C222 C221 H221 120.1
C223 C222 C221 120.3(3)
C223 C222 H222 119.8
C221 C222 H222 119.8
C222 C223 C218 120.0(3)
C222 C223 H223 120.0
C218 C223 H223 120.0
C301 Fe3 C302 41.25(11)
C301 Fe3 C305 41.25(10)
C302 Fe3 C305 69.17(12)
C301 Fe3 C308 155.18(11)
C302 Fe3 C308 160.81(12)
C305 Fe3 C308 118.56(12)
C301 Fe3 C309 121.17(11)
C302 Fe3 C309 157.79(12)
C305 Fe3 C309 106.43(12)
C308 Fe3 C309 40.75(11)
C301 Fe3 C307 163.59(11)
C302 Fe3 C307 125.28(12)
C305 Fe3 C307 153.45(12)
C308 Fe3 C307 40.55(11)
C309 Fe3 C307 68.48(12)
C301 Fe3 C310 109.62(11)
C302 Fe3 C310 123.52(12)
C305 Fe3 C310 125.76(12)
C308 Fe3 C310 68.04(12)
C309 Fe3 C310 40.40(12)
C307 Fe3 C310 68.18(12)
C301 Fe3 C303 68.92(11)
C302 Fe3 C303 40.74(11)
C305 Fe3 C303 68.62(12)
C308 Fe3 C303 122.90(12)
C309 Fe3 C303 159.71(12)
C307 Fe3 C303 106.66(12)
C310 Fe3 C303 157.93(12)
C301 Fe3 C306 126.89(11)
C302 Fe3 C306 109.24(13)
C305 Fe3 C306 163.64(12)
C308 Fe3 C306 68.51(12)
C309 Fe3 C306 68.55(13)
C307 Fe3 C306 40.87(11)
C310 Fe3 C306 40.57(12)
C303 Fe3 C306 121.52(13)
C301 Fe3 C304 68.85(11)
C302 Fe3 C304 68.40(12)
C305 Fe3 C304 40.84(11)
C308 Fe3 C304 105.16(12)
C309 Fe3 C304 123.32(13)
C307 Fe3 C304 118.69(12)
C310 Fe3 C304 161.39(12)
C303 Fe3 C304 40.27(12)
C306 Fe3 C304 154.98(12)
C301 P3 C312 105.35(12)
C301 P3 C318 106.11(12)
C312 P3 C318 102.96(12)
C301 P3 B3 114.37(14)
C312 P3 B3 117.02(14)
C318 P3 B3 109.93(13)
C31A O3A H93A 109.5
C31B O3B H93B 109.5
P3 B3 H7B 107.6
P3 B3 H8B 102.5
H7B B3 H8B 109.3
P3 B3 H9B 110.0
H7B B3 H9B 115.0
H8B B3 H9B 111.6
C302 C301 C305 107.4(2)
C302 C301 P3 128.0(2)
C305 C301 P3 124.6(2)
C302 C301 Fe3 69.39(15)
C305 C301 Fe3 69.45(15)
P3 C301 Fe3 126.88(14)
C303 C302 C301 108.2(3)
C303 C302 Fe3 70.41(16)
C301 C302 Fe3 69.36(15)
C303 C302 H302 125.9
C301 C302 H302 125.9
Fe3 C302 H302 125.9
C303 C304 C305 108.3(3)
C303 C304 Fe3 69.76(16)
C305 C304 Fe3 68.75(16)
C303 C304 H304 125.8
C305 C304 H304 125.8
Fe3 C304 H304 127.2
C304 C303 C302 108.2(3)
C304 C303 Fe3 69.97(16)
C302 C303 Fe3 68.85(16)
C304 C303 H303 125.9
C302 C303 H303 125.9
Fe3 C303 H303 126.9
C304 C305 C301 107.9(3)
C304 C305 Fe3 70.41(16)
C301 C305 Fe3 69.31(15)
C304 C305 H305 126.1
C301 C305 H305 126.1
Fe3 C305 H305 125.8
C31A C306 C310 123.1(4)
C31A C306 C307 128.7(4)
C310 C306 C307 106.9(3)
C310 C306 C31B 127.8(3)
C307 C306 C31B 124.2(4)
C31A C306 Fe3 136.9(3)
C310 C306 Fe3 69.41(16)
C307 C306 Fe3 69.02(17)
C31B C306 Fe3 117.3(3)
C308 C307 C306 108.2(3)
C308 C307 Fe3 69.56(16)
C306 C307 Fe3 70.11(16)
C308 C307 H307 125.9
C306 C307 H307 125.9
Fe3 C307 H307 126.0
C307 C308 C309 108.3(3)
C307 C308 Fe3 69.89(16)
C309 C308 Fe3 69.73(16)
C307 C308 H308 125.8
C309 C308 H308 125.8
Fe3 C308 H308 126.1
C310 C309 C308 107.7(3)
C310 C309 Fe3 70.11(16)
C308 C309 Fe3 69.52(16)
C310 C309 H309 126.2
C308 C309 H309 126.2
Fe3 C309 H309 125.8
C309 C310 C306 108.9(3)
C309 C310 Fe3 69.49(17)
C306 C310 Fe3 70.02(17)
C309 C310 H310 125.5
C306 C310 H310 125.5
Fe3 C310 H310 126.5
C306 C31A O3A 107.3(5)
C306 C31A H31A 110.2
O3A C31A H31A 110.2
C306 C31A H31B 110.2
O3A C31A H31B 110.2
H31A C31A H31B 108.5
O3B C31B C306 110.1(5)
O3B C31B H31C 109.6
C306 C31B H31C 109.6
O3B C31B H31D 109.6
C306 C31B H31D 109.6
H31C C31B H31D 108.2
C313 C312 C317 119.6(2)
C313 C312 P3 120.7(2)
C317 C312 P3 119.7(2)
C314 C313 C312 119.8(3)
C314 C313 H313 120.1
C312 C313 H313 120.1
C313 C314 C315 120.1(3)
C313 C314 H314 120.0
C315 C314 H314 120.0
C316 C315 C314 120.7(3)
C316 C315 H315 119.7
C314 C315 H315 119.7
C315 C316 C317 119.3(3)
C315 C316 H316 120.3
C317 C316 H316 120.3
C316 C317 C312 120.6(3)
C316 C317 H317 119.7
C312 C317 H317 119.7
C319 C318 C323 119.3(3)
C319 C318 P3 122.4(2)
C323 C318 P3 118.3(2)
C320 C319 C318 120.5(3)
C320 C319 H319 119.8
C318 C319 H319 119.8
C319 C320 C321 119.7(3)
C319 C320 H320 120.1
C321 C320 H320 120.1
C322 C321 C320 120.5(3)
C322 C321 H321 119.7
C320 C321 H321 119.7
C321 C322 C323 119.9(3)
C321 C322 H322 120.0
C323 C322 H322 120.0
C322 C323 C318 120.1(3)
C322 C323 H323 120.0
C318 C323 H323 120.0
C401 Fe4 C405 41.46(11)
C401 Fe4 C402 41.49(10)
C405 Fe4 C402 69.38(11)
C401 Fe4 C408 155.03(11)
C405 Fe4 C408 118.39(11)
C402 Fe4 C408 160.82(11)
C401 Fe4 C409 121.08(11)
C405 Fe4 C409 106.44(11)
C402 Fe4 C409 157.91(11)
C408 Fe4 C409 40.58(11)
C401 Fe4 C407 163.30(11)
C405 Fe4 C407 153.66(11)
C402 Fe4 C407 125.04(11)
C408 Fe4 C407 40.84(11)
C409 Fe4 C407 68.40(11)
C401 Fe4 C403 68.87(11)
C405 Fe4 C403 68.55(11)
C402 Fe4 C403 40.44(11)
C408 Fe4 C403 123.27(12)
C409 Fe4 C403 159.94(12)
C407 Fe4 C403 106.99(11)
C401 Fe4 C410 109.13(11)
C405 Fe4 C410 125.58(11)
C402 Fe4 C410 123.30(11)
C408 Fe4 C410 68.23(11)
C409 Fe4 C410 40.51(11)
C407 Fe4 C410 68.21(11)
C403 Fe4 C410 157.76(12)
C401 Fe4 C404 68.96(11)
C405 Fe4 C404 40.55(11)
C402 Fe4 C404 68.59(11)
C408 Fe4 C404 105.14(12)
C409 Fe4 C404 123.13(12)
C407 Fe4 C404 119.14(11)
C403 Fe4 C404 40.62(11)
C410 Fe4 C404 161.07(11)
C401 Fe4 C406 126.42(11)
C405 Fe4 C406 163.45(11)
C402 Fe4 C406 108.91(11)
C408 Fe4 C406 68.82(11)
C409 Fe4 C406 68.61(11)
C407 Fe4 C406 40.85(10)
C403 Fe4 C406 121.53(11)
C410 Fe4 C406 40.64(10)
C404 Fe4 C406 155.43(11)
C401 P4 C418 105.28(13)
C401 P4 C412 106.43(12)
C418 P4 C412 103.92(12)
C401 P4 B4 114.14(14)
C418 P4 B4 110.44(13)
C412 P4 B4 115.66(14)
C411 O4 H94 111.8
P4 B4 H10B 101.7
P4 B4 H11B 108.3
H10B B4 H11B 118.1
P4 B4 H12B 105.6
H10B B4 H12B 107.9
H11B B4 H12B 113.9
C405 C401 C402 107.2(2)
C405 C401 P4 124.7(2)
C402 C401 P4 128.0(2)
C405 C401 Fe4 69.39(15)
C402 C401 Fe4 69.66(15)
P4 C401 Fe4 127.40(14)
C403 C402 C401 107.9(2)
C403 C402 Fe4 70.33(16)
C401 C402 Fe4 68.85(15)
C403 C402 H402 126.1
C401 C402 H402 126.1
Fe4 C402 H402 126.3
C402 C403 C404 108.6(3)
C402 C403 Fe4 69.24(16)
C404 C403 Fe4 69.78(16)
C402 C403 H403 125.7
C404 C403 H403 125.7
Fe4 C403 H403 126.9
C405 C404 C403 108.0(3)
C405 C404 Fe4 68.80(16)
C403 C404 Fe4 69.60(16)
C405 C404 H404 126.0
C403 C404 H404 126.0
Fe4 C404 H404 127.2
C404 C405 C401 108.2(2)
C404 C405 Fe4 70.65(16)
C401 C405 Fe4 69.15(15)
C404 C405 H405 125.9
C401 C405 H405 125.9
Fe4 C405 H405 125.9
C410 C406 C407 106.9(2)
C410 C406 C411 126.3(3)
C407 C406 C411 126.8(2)
C410 C406 Fe4 69.54(15)
C407 C406 Fe4 69.04(15)
C411 C406 Fe4 126.70(19)
C408 C407 C406 108.4(2)
C408 C407 Fe4 69.45(15)
C406 C407 Fe4 70.11(15)
C408 C407 H407 125.8
C406 C407 H407 125.8
Fe4 C407 H407 126.2
C409 C408 C407 107.9(2)
C409 C408 Fe4 69.84(16)
C407 C408 Fe4 69.70(15)
C409 C408 H408 126.0
C407 C408 H408 126.0
Fe4 C408 H408 126.0
C408 C409 C410 108.2(2)
C408 C409 Fe4 69.59(16)
C410 C409 Fe4 70.14(16)
C408 C409 H409 125.9
C410 C409 H409 125.9
Fe4 C409 H409 126.0
C409 C410 C406 108.6(2)
C409 C410 Fe4 69.34(16)
C406 C410 Fe4 69.82(15)
C409 C410 H410 125.7
C406 C410 H410 125.7
Fe4 C410 H410 126.7
O4 C411 C406 108.6(2)
O4 C411 H41A 110.0
C406 C411 H41A 110.0
O4 C411 H41B 110.0
C406 C411 H41B 110.0
H41A C411 H41B 108.4
C413 C412 C417 119.7(3)
C413 C412 P4 119.9(2)
C417 C412 P4 120.4(2)
C412 C413 C414 119.7(3)
C412 C413 H413 120.2
C414 C413 H413 120.2
C415 C414 C413 120.5(3)
C415 C414 H414 119.8
C413 C414 H414 119.8
C414 C415 C416 120.1(3)
C414 C415 H415 119.9
C416 C415 H415 119.9
C417 C416 C415 119.8(3)
C417 C416 H416 120.1
C415 C416 H416 120.1
C416 C417 C412 120.3(3)
C416 C417 H417 119.9
C412 C417 H417 119.9
C423 C418 C419 119.4(3)
C423 C418 P4 122.3(2)
C419 C418 P4 118.3(2)
C420 C419 C418 120.0(3)
C420 C419 H419 120.0
C418 C419 H419 120.0
C419 C420 C421 120.0(3)
C419 C420 H420 120.0
C421 C420 H420 120.0
C422 C421 C420 120.0(3)
C422 C421 H421 120.0
C420 C421 H421 120.0
C421 C422 C423 120.2(3)
C421 C422 H422 119.9
C423 C422 H422 119.9
C422 C423 C418 120.4(3)
C422 C423 H423 119.8
C418 C423 H423 119.8

loop_
_geom_bond_atom_site_label_1
_geom_bond_atom_site_label_2
_geom_bond_distance
Fe1 C101 2.018(3)
Fe1 C102 2.028(3)
Fe1 C109 2.041(3)
Fe1 C108 2.041(3)
Fe1 C105 2.041(3)
Fe1 C110 2.044(3)
Fe1 C103 2.049(3)
Fe1 C107 2.050(3)
Fe1 C106 2.054(3)
Fe1 C104 2.061(3)
P1 C101 1.791(3)
P1 C112 1.813(3)
P1 C118 1.823(3)
P1 B1 1.913(3)
O1 C111 1.436(3)
O1 H91 1.0181
B1 H1B 1.1291
B1 H2B 1.1394
B1 H3B 1.1626
C101 C102 1.428(4)
C101 C105 1.436(4)
C102 C103 1.414(4)
C102 H102 0.9300
C103 C104 1.425(4)
C103 H103 0.9300
C104 C105 1.420(4)
C104 H104 0.9300
C105 H105 0.9300
C106 C107 1.428(4)
C106 C110 1.428(4)
C106 C111 1.492(4)
C107 C108 1.414(4)
C107 H107 0.9300
C108 C109 1.409(4)
C108 H108 0.9300
C109 C110 1.424(4)
C109 H109 0.9300
C110 H110 0.9300
C111 H11A 0.9700
C111 H11C 0.9700
C112 C117 1.384(4)
C112 C113 1.397(4)
C113 C114 1.389(4)
C113 H113 0.9300
C114 C115 1.378(4)
C114 H114 0.9300
C115 C116 1.379(4)
C115 H115 0.9300
C116 C117 1.390(4)
C116 H116 0.9300
C117 H117 0.9300
C118 C123 1.389(4)
C118 C119 1.396(4)
C119 C120 1.390(4)
C119 H119 0.9300
C120 C121 1.379(4)
C120 H120 0.9300
C121 C122 1.391(4)
C121 H121 0.9300
C122 C123 1.384(4)
C122 H122 0.9300
C123 H123 0.9300
Fe2 C201 2.026(3)
Fe2 C205 2.038(3)
Fe2 C208 2.041(3)
Fe2 C207 2.041(3)
Fe2 C210 2.042(3)
Fe2 C202 2.042(3)
Fe2 C209 2.042(3)
Fe2 C206 2.044(3)
Fe2 C203 2.047(3)
Fe2 C204 2.049(3)
P2 C201 1.790(3)
P2 C212 1.812(3)
P2 C218 1.823(3)
P2 B2 1.924(3)
O2A C21A 1.465(7)
O2A H92A 0.8195
O2B C21B 1.385(10)
O2B H92B 0.8200
B2 H4B 1.0443
B2 H5B 1.2299
B2 H6B 1.1827
C201 C205 1.433(4)
C201 C202 1.437(4)
C202 C203 1.417(4)
C202 H202 0.9300
C203 C204 1.420(5)
C203 H203 0.9300
C204 C205 1.413(5)
C204 H204 0.9300
C205 H205 0.9300
C206 C210 1.421(4)
C206 C21B 1.428(9)
C206 C207 1.440(4)
C206 C21A 1.576(7)
C207 C208 1.415(4)
C207 H207 0.9300
C208 C209 1.414(5)
C208 H208 0.9300
C209 C210 1.420(5)
C209 H209 0.9300
C210 H210 0.9300
C21A H21A 0.9700
C21A H21B 0.9700
C21B H21C 0.9700
C21B H21D 0.9700
C212 C213 1.393(4)
C212 C217 1.395(4)
C213 C214 1.397(4)
C213 H213 0.9300
C214 C215 1.372(4)
C214 H214 0.9300
C215 C216 1.384(4)
C215 H215 0.9300
C216 C217 1.380(4)
C216 H216 0.9300
C217 H217 0.9300
C218 C219 1.386(4)
C218 C223 1.397(4)
C219 C220 1.391(4)
C219 H219 0.9300
C220 C221 1.382(4)
C220 H220 0.9300
C221 C222 1.389(4)
C221 H221 0.9300
C222 C223 1.385(4)
C222 H222 0.9300
C223 H223 0.9300
Fe3 C301 2.037(3)
Fe3 C302 2.037(3)
Fe3 C305 2.039(3)
Fe3 C308 2.040(3)
Fe3 C309 2.043(3)
Fe3 C307 2.045(3)
Fe3 C310 2.051(3)
Fe3 C303 2.058(3)
Fe3 C306 2.059(3)
Fe3 C304 2.061(3)
P3 C301 1.785(3)
P3 C312 1.807(3)
P3 C318 1.818(3)
P3 B3 1.915(3)
O3A C31A 1.425(7)
O3A H93A 0.8200
O3B C31B 1.429(8)
O3B H93B 0.8200
B3 H7B 1.0505
B3 H8B 1.1238
B3 H9B 1.0522
C301 C302 1.435(4)
C301 C305 1.436(4)
C302 C303 1.426(4)
C302 H302 0.9300
C304 C303 1.418(4)
C304 C305 1.431(4)
C304 H304 0.9300
C303 H303 0.9300
C305 H305 0.9300
C306 C31A 1.414(7)
C306 C310 1.425(4)
C306 C307 1.433(4)
C306 C31B 1.603(7)
C307 C308 1.416(4)
C307 H307 0.9300
C308 C309 1.422(4)
C308 H308 0.9300
C309 C310 1.414(4)
C309 H309 0.9300
C310 H310 0.9300
C31A H31A 0.9700
C31A H31B 0.9700
C31B H31C 0.9700
C31B H31D 0.9700
C312 C313 1.394(4)
C312 C317 1.396(4)
C313 C314 1.387(4)
C313 H313 0.9300
C314 C315 1.389(4)
C314 H314 0.9300
C315 C316 1.384(4)
C315 H315 0.9300
C316 C317 1.389(4)
C316 H316 0.9300
C317 H317 0.9300
C318 C319 1.389(4)
C318 C323 1.397(4)
C319 C320 1.384(4)
C319 H319 0.9300
C320 C321 1.387(4)
C320 H320 0.9300
C321 C322 1.379(4)
C321 H321 0.9300
C322 C323 1.389(4)
C322 H322 0.9300
C323 H323 0.9300
Fe4 C401 2.029(3)
Fe4 C405 2.033(3)
Fe4 C402 2.040(3)
Fe4 C408 2.042(3)
Fe4 C409 2.045(3)
Fe4 C407 2.045(3)
Fe4 C403 2.055(3)
Fe4 C410 2.056(3)
Fe4 C404 2.057(3)
Fe4 C406 2.060(3)
P4 C401 1.786(3)
P4 C418 1.815(3)
P4 C412 1.816(3)
P4 B4 1.927(3)
O4 C411 1.436(3)
O4 H94 1.0295
B4 H10B 1.1046
B4 H11B 1.1291
B4 H12B 1.1274
C401 C405 1.438(4)
C401 C402 1.442(4)
C402 C403 1.415(4)
C402 H402 0.9300
C403 C404 1.427(4)
C403 H403 0.9300
C404 C405 1.417(4)
C404 H404 0.9300
C405 H405 0.9300
C406 C410 1.429(4)
C406 C407 1.433(4)
C406 C411 1.495(4)
C407 C408 1.426(4)
C407 H407 0.9300
C408 C409 1.417(4)
C408 H408 0.9300
C409 C410 1.420(4)
C409 H409 0.9300
C410 H410 0.9300
C411 H41A 0.9700
C411 H41B 0.9700
C412 C413 1.387(4)
C412 C417 1.398(4)
C413 C414 1.389(4)
C413 H413 0.9300
C414 C415 1.376(4)
C414 H414 0.9300
C415 C416 1.393(4)
C415 H415 0.9300
C416 C417 1.378(4)
C416 H416 0.9300
C417 H417 0.9300
C418 C423 1.390(4)
C418 C419 1.398(4)
C419 C420 1.388(4)
C419 H419 0.9300
C420 C421 1.394(4)
C420 H420 0.9300
C421 C422 1.378(4)
C421 H421 0.9300
C422 C423 1.389(4)
C422 H422 0.9300
C423 H423 0.9300
